data_2107211
loop_
_publ_author_name
'Vlasse, M.'
'Chamberland, B.L.'
'Massies, J.C.'

_publ_section_title
;
 Etude structurale de l'oxyfluorure d'indium
;
_journal_name_full 'Acta Crystallographica B (24,1968-38,1982)'
_journal_page_first 627
_journal_page_last 631
_journal_volume 29
_journal_year 1973
_chemical_formula_sum 'F In O'
_chemical_name_systematic 'In O F'
_space_group_IT_number 70
_symmetry_space_group_name_Hall '-F 2uv 2vw'
_symmetry_space_group_name_H-M 'F d d d :2'
_cell_angle_alpha 90
_cell_angle_beta 90
_cell_angle_gamma 90
_cell_formula_units_Z 16
_cell_length_a 8.356
_cell_length_b 10.186
_cell_length_c 7.039
_cell_volume 599.119
_citation_journal_id_ASTM ACBCAR
_cod_data_source_file Vlasse_ACBCAR_1973_648.cif
_cod_data_source_block F1In1O1
_cod_original_formula_sum 'F1 In1 O1'
_cod_database_code 2107211

loop_
_symmetry_equiv_pos_as_xyz
x,y,z
-x+1/4,-y+1/4,z
x,-y+1/4,-z+1/4
-x+1/4,y,-z+1/4
-x,-y,-z
x-1/4,y-1/4,-z
-x,y-1/4,z-1/4
x-1/4,-y,z-1/4
x,y+1/2,z+1/2
-x+1/4,-y+3/4,z+1/2
x,-y+3/4,-z+3/4
-x+1/4,y+1/2,-z+3/4
-x,-y+1/2,-z+1/2
x-1/4,y+1/4,-z+1/2
-x,y+1/4,z+1/4
x-1/4,-y+1/2,z+1/4
x+1/2,y,z+1/2
-x+3/4,-y+1/4,z+1/2
x+1/2,-y+1/4,-z+3/4
-x+3/4,y,-z+3/4
-x+1/2,-y,-z+1/2
x+1/4,y-1/4,-z+1/2
-x+1/2,y-1/4,z+1/4
x+1/4,-y,z+1/4
x+1/2,y+1/2,z
-x+3/4,-y+3/4,z
x+1/2,-y+3/4,-z+1/4
-x+3/4,y+1/2,-z+1/4
-x+1/2,-y+1/2,-z
x+1/4,y+1/4,-z
-x+1/2,y+1/4,z-1/4
x+1/4,-y+1/2,z-1/4

loop_
_atom_site_label
_atom_site_type_symbol
_atom_site_fract_x
_atom_site_fract_y
_atom_site_fract_z
_atom_site_occupancy
_atom_site_U_iso_or_equiv
O1 O-2 0.125 0.2618 0.125 1 0.0
F1 F-1 0.5 0.5 0.5 1 0.0
In1 In+3 0.3258 0.125 0.125 1 0.0
